data_2225021
loop_
_publ_author_name
'Dudko, Anatolij'
'Bon, Vladimir'
'Kozachkova, Alexandra'
'Tsaryk, Natalia'
'Pekhnyo, Vasily'

_publ_section_title
;{[1-(2-Aminoethylamino)-1-methylethyl]phosphonato-\k^3^<i>N</i>,<i>N</i>',<i>O</i>}chloridopalladium(II)
 monohydrate
;
_journal_coeditor_code IM2173
_journal_issue 2
_journal_name_full 'Acta Crystallographica Section E'
_journal_page_first m182
_journal_paper_doi 10.1107/S1600536810001765
_journal_volume 66
_journal_year 2010
_chemical_formula_iupac '[Pd (C5 H14 N2 O3 P) Cl], H2 O'
_chemical_formula_moiety 'C5 H14 Cl N2 O3 P Pd, H2 O'
_chemical_formula_sum 'C5 H16 Cl N2 O4 P Pd'
_chemical_formula_weight 341.02
_chemical_melting_point 535
_chemical_name_systematic
;
{[1-(2-Aminoethylamino)-1-methylethyl]phosphonato-
\k^3^<i>N</i>,<i>N</i>',<i>O</i>}chloridopalladium(II) monohydrate
;
_space_group_IT_number 2
_symmetry_cell_setting triclinic
_symmetry_space_group_name_Hall '-P 1'
_symmetry_space_group_name_H-M 'P -1'
_atom_sites_solution_hydrogens geom
_atom_sites_solution_primary direct
_atom_sites_solution_secondary difmap
_audit_creation_method SHELXL-97
_cell_angle_alpha 97.968(2)
_cell_angle_beta 98.403(2)
_cell_angle_gamma 95.894(2)
_cell_formula_units_Z 2
_cell_length_a 7.2158(2)
_cell_length_b 7.8981(2)
_cell_length_c 10.3179(3)
_cell_measurement_reflns_used 2725
_cell_measurement_temperature 100(2)
_cell_measurement_theta_max 26.22
_cell_measurement_theta_min 2.88
_cell_volume 571.55(3)
_computing_cell_refinement 'SAINT (Bruker, 2005)'
_computing_data_collection 'APEX2 (Bruker, 2005)'
_computing_data_reduction 'SAINT (Bruker, 2005)'
_computing_molecular_graphics 'SHELXTL (Sheldrick, 2008)'
_computing_publication_material 'publCIF (Westrip, 2010)'
_computing_structure_refinement 'SHELXL97 (Sheldrick, 2008)'
_computing_structure_solution 'SHELXS97 (Sheldrick, 2008)'
_diffrn_ambient_temperature 100(2)
_diffrn_detector_area_resol_mean 8.26
_diffrn_measured_fraction_theta_full 0.993
_diffrn_measured_fraction_theta_max 0.993
_diffrn_measurement_device_type 'Bruker APEXII CCD'
_diffrn_measurement_method '\f and \w scans'
_diffrn_radiation_monochromator graphite
_diffrn_radiation_source 'fine-focus sealed tube'
_diffrn_radiation_type MoK\a
_diffrn_radiation_wavelength 0.71073
_diffrn_reflns_av_R_equivalents 0.0464
_diffrn_reflns_av_sigmaI/netI 0.0459
_diffrn_reflns_limit_h_max 8
_diffrn_reflns_limit_h_min -8
_diffrn_reflns_limit_k_max 9
_diffrn_reflns_limit_k_min -9
_diffrn_reflns_limit_l_max 12
_diffrn_reflns_limit_l_min -12
_diffrn_reflns_number 8452
_diffrn_reflns_theta_full 26.37
_diffrn_reflns_theta_max 26.37
_diffrn_reflns_theta_min 2.02
_exptl_absorpt_coefficient_mu 1.989
_exptl_absorpt_correction_T_max 0.8320
_exptl_absorpt_correction_T_min 0.5194
_exptl_absorpt_correction_type multi-scan
_exptl_absorpt_process_details '(SADABS; Bruker, 2005)'
_exptl_crystal_colour yellow
_exptl_crystal_density_diffrn 1.982
_exptl_crystal_density_method 'not measured'
_exptl_crystal_description block
_exptl_crystal_F_000 340
_exptl_crystal_size_max 0.38
_exptl_crystal_size_mid 0.12
_exptl_crystal_size_min 0.10
_refine_diff_density_max 0.747
_refine_diff_density_min -0.553
_refine_ls_extinction_method none
_refine_ls_goodness_of_fit_ref 1.048
_refine_ls_hydrogen_treatment mixed
_refine_ls_matrix_type full
_refine_ls_number_parameters 147
_refine_ls_number_reflns 2306
_refine_ls_number_restraints 1
_refine_ls_restrained_S_all 1.048
_refine_ls_R_factor_all 0.0421
_refine_ls_R_factor_gt 0.0323
_refine_ls_shift/su_max 0.000
_refine_ls_shift/su_mean 0.000
_refine_ls_structure_factor_coef Fsqd
_refine_ls_weighting_details 'calc w=1/[\s^2^(Fo^2^)+(0.0351P)^2^+0.6204P] where P=(Fo^2^+2Fc^2^)/3'
_refine_ls_weighting_scheme calc
_refine_ls_wR_factor_gt 0.0712
_refine_ls_wR_factor_ref 0.0759
_reflns_number_gt 1954
_reflns_number_total 2306
_reflns_threshold_expression I>2sigma(I)
_cod_data_source_file im2173.cif
_cod_data_source_block I
_cod_database_code 2225021
_cod_database_fobs_code 2225021

loop_
_symmetry_equiv_pos_as_xyz
'x, y, z'
'-x, -y, -z'

loop_
_atom_site_type_symbol
_atom_site_label
_atom_site_fract_x
_atom_site_fract_y
_atom_site_fract_z
_atom_site_U_iso_or_equiv
_atom_site_adp_type
_atom_site_calc_flag
_atom_site_refinement_flags
_atom_site_occupancy
_atom_site_disorder_assembly
_atom_site_disorder_group
Pd Pd1 0.22708(4) 0.52397(4) 0.07010(3) 0.01203(11) Uani d . 1 . .
P P1 0.15753(15) 0.54887(16) 0.35047(10) 0.0162(3) Uani d . 1 . .
Cl Cl1 0.27656(14) 0.26896(14) -0.05111(10) 0.0155(2) Uani d . 1 . .
N N1 0.1808(5) 0.7519(4) 0.1696(3) 0.0120(7) Uani d . 1 . .
H H1N 0.060(7) 0.746(6) 0.150(4) 0.014 Uiso d . 1 . .
N N2 0.2614(5) 0.6578(5) -0.0782(3) 0.0126(7) Uani d . 1 . .
H H21N 0.199(6) 0.594(6) -0.161(4) 0.015 Uiso d . 1 . .
H H22N 0.368(7) 0.665(6) -0.078(4) 0.015 Uiso d . 1 . .
O O1 0.2068(4) 0.4194(4) 0.2400(3) 0.0184(7) Uani d . 1 . .
O O2 0.2368(4) 0.5237(4) 0.4882(3) 0.0209(7) Uani d . 1 . .
O O3 -0.0616(4) 0.5451(4) 0.3289(3) 0.0190(7) Uani d D 1 . .
H H3O -0.117(6) 0.538(7) 0.387(4) 0.023 Uiso d D 1 . .
O O4 0.5268(5) 0.2409(5) 0.2944(3) 0.0249(8) Uani d . 1 . .
H H41O 0.577(8) 0.316(7) 0.351(5) 0.030 Uiso d . 1 . .
H H42O 0.428(8) 0.276(7) 0.281(5) 0.030 Uiso d . 1 . .
C C1 0.2460(6) 0.7633(6) 0.3169(4) 0.0158(9) Uani d . 1 . .
C C2 0.4630(6) 0.7880(6) 0.3480(4) 0.0214(10) Uani d . 1 . .
H H2A 0.5114 0.9015 0.3301 0.032 Uiso calc R 1 . .
H H2B 0.5122 0.6982 0.2921 0.032 Uiso calc R 1 . .
H H2C 0.5036 0.7801 0.4416 0.032 Uiso calc R 1 . .
C C3 0.1618(7) 0.9064(6) 0.3944(4) 0.0237(10) Uani d . 1 . .
H H3A 0.2125 1.0182 0.3746 0.036 Uiso calc R 1 . .
H H3B 0.1944 0.9037 0.4896 0.036 Uiso calc R 1 . .
H H3C 0.0241 0.8895 0.3688 0.036 Uiso calc R 1 . .
C C4 0.2573(6) 0.8907(5) 0.1007(4) 0.0157(9) Uani d . 1 . .
H H4A 0.3965 0.9126 0.1242 0.019 Uiso calc R 1 . .
H H4B 0.2044 0.9989 0.1265 0.019 Uiso calc R 1 . .
C C5 0.2000(6) 0.8285(6) -0.0464(4) 0.0168(9) Uani d . 1 . .
H H5A 0.0613 0.8209 -0.0712 0.020 Uiso calc R 1 . .
H H5B 0.2596 0.9106 -0.0970 0.020 Uiso calc R 1 . .

loop_
_atom_site_aniso_label
_atom_site_aniso_U_11
_atom_site_aniso_U_22
_atom_site_aniso_U_33
_atom_site_aniso_U_12
_atom_site_aniso_U_13
_atom_site_aniso_U_23
Pd1 0.01212(17) 0.01164(19) 0.01225(17) 0.00112(12) 0.00298(11) 0.00076(12)
P1 0.0142(5) 0.0219(7) 0.0118(5) -0.0005(5) 0.0022(4) 0.0023(5)
Cl1 0.0142(5) 0.0136(6) 0.0183(5) 0.0028(4) 0.0027(4) 0.0002(4)
N1 0.0102(17) 0.0102(19) 0.0140(17) -0.0012(15) -0.0016(13) 0.0022(14)
N2 0.0097(17) 0.013(2) 0.0143(18) 0.0005(15) 0.0019(14) 0.0013(15)
O1 0.0237(16) 0.0159(17) 0.0148(15) -0.0016(13) 0.0046(12) 0.0013(13)
O2 0.0154(15) 0.033(2) 0.0141(15) -0.0006(14) 0.0034(12) 0.0062(14)
O3 0.0129(15) 0.0294(19) 0.0147(15) -0.0011(14) 0.0034(11) 0.0047(14)
O4 0.0216(18) 0.027(2) 0.0244(18) 0.0028(16) 0.0009(14) -0.0003(15)
C1 0.018(2) 0.016(2) 0.012(2) 0.0002(18) 0.0018(16) 0.0017(17)
C2 0.020(2) 0.028(3) 0.014(2) -0.003(2) 0.0005(17) 0.004(2)
C3 0.027(3) 0.023(3) 0.019(2) 0.003(2) 0.0066(19) -0.004(2)
C4 0.018(2) 0.009(2) 0.020(2) 0.0005(18) 0.0020(17) 0.0024(18)
C5 0.013(2) 0.014(2) 0.024(2) 0.0019(18) 0.0033(17) 0.0062(19)

loop_
_atom_type_symbol
_atom_type_description
_atom_type_scat_dispersion_real
_atom_type_scat_dispersion_imag
_atom_type_scat_source
C C 0.0033 0.0016 'International Tables Vol C Tables 4.2.6.8 and 6.1.1.4'
H H 0.0000 0.0000 'International Tables Vol C Tables 4.2.6.8 and 6.1.1.4'
Cl Cl 0.1484 0.1585 'International Tables Vol C Tables 4.2.6.8 and 6.1.1.4'
N N 0.0061 0.0033 'International Tables Vol C Tables 4.2.6.8 and 6.1.1.4'
O O 0.0106 0.0060 'International Tables Vol C Tables 4.2.6.8 and 6.1.1.4'
P P 0.1023 0.0942 'International Tables Vol C Tables 4.2.6.8 and 6.1.1.4'
Pd Pd -0.9988 1.0072 'International Tables Vol C Tables 4.2.6.8 and 6.1.1.4'

loop_
_geom_angle_atom_site_label_1
_geom_angle_atom_site_label_2
_geom_angle_atom_site_label_3
_geom_angle_site_symmetry_1
_geom_angle_site_symmetry_3
_geom_angle
_geom_angle_publ_flag
N2 Pd1 N1 . . 84.95(14) ?
N2 Pd1 O1 . . 171.76(13) ?
N1 Pd1 O1 . . 87.95(12) ?
N2 Pd1 Cl1 . . 92.89(11) ?
N1 Pd1 Cl1 . . 177.67(10) ?
O1 Pd1 Cl1 . . 94.26(9) ?
O2 P1 O1 . . 114.59(18) ?
O2 P1 O3 . . 112.56(16) ?
O1 P1 O3 . . 107.83(17) ?
O2 P1 C1 . . 111.12(19) ?
O1 P1 C1 . . 105.66(18) ?
O3 P1 C1 . . 104.36(19) ?
C4 N1 C1 . . 118.5(3) ?
C4 N1 Pd1 . . 107.3(2) ?
C1 N1 Pd1 . . 110.9(3) ?
C4 N1 H1N . . 105(3) ?
C1 N1 H1N . . 112(3) ?
Pd1 N1 H1N . . 101(3) ?
C5 N2 Pd1 . . 108.9(2) ?
C5 N2 H21N . . 114(3) ?
Pd1 N2 H21N . . 111(3) ?
C5 N2 H22N . . 111(4) ?
Pd1 N2 H22N . . 103(3) ?
H21N N2 H22N . . 109(4) ?
P1 O1 Pd1 . . 112.20(17) ?
P1 O3 H3O . . 121(4) ?
H41O O4 H42O . . 97(5) ?
N1 C1 C3 . . 110.7(3) ?
N1 C1 C2 . . 110.2(3) ?
C3 C1 C2 . . 111.8(4) ?
N1 C1 P1 . . 103.1(3) ?
C3 C1 P1 . . 111.8(3) ?
C2 C1 P1 . . 108.9(3) ?
C1 C2 H2A . . 109.5 ?
C1 C2 H2B . . 109.5 ?
H2A C2 H2B . . 109.5 ?
C1 C2 H2C . . 109.5 ?
H2A C2 H2C . . 109.5 ?
H2B C2 H2C . . 109.5 ?
C1 C3 H3A . . 109.5 ?
C1 C3 H3B . . 109.5 ?
H3A C3 H3B . . 109.5 ?
C1 C3 H3C . . 109.5 ?
H3A C3 H3C . . 109.5 ?
H3B C3 H3C . . 109.5 ?
N1 C4 C5 . . 106.8(3) ?
N1 C4 H4A . . 110.4 ?
C5 C4 H4A . . 110.4 ?
N1 C4 H4B . . 110.4 ?
C5 C4 H4B . . 110.4 ?
H4A C4 H4B . . 108.6 ?
N2 C5 C4 . . 108.7(3) ?
N2 C5 H5A . . 109.9 ?
C4 C5 H5A . . 109.9 ?
N2 C5 H5B . . 109.9 ?
C4 C5 H5B . . 109.9 ?
H5A C5 H5B . . 108.3 ?

loop_
_geom_bond_atom_site_label_1
_geom_bond_atom_site_label_2
_geom_bond_site_symmetry_2
_geom_bond_distance
_geom_bond_publ_flag
Pd1 N2 . 2.006(3) ?
Pd1 N1 . 2.029(3) ?
Pd1 O1 . 2.056(3) ?
Pd1 Cl1 . 2.3083(11) ?
P1 O2 . 1.500(3) ?
P1 O1 . 1.530(3) ?
P1 O3 . 1.561(3) ?
P1 C1 . 1.844(4) ?
N1 C4 . 1.490(5) ?
N1 C1 . 1.511(5) ?
N1 H1N . 0.86(5) ?
N2 C5 . 1.471(5) ?
N2 H21N . 0.96(5) ?
N2 H22N . 0.76(5) ?
O3 H3O . 0.77(3) ?
O4 H41O . 0.79(5) ?
O4 H42O . 0.79(6) ?
C1 C3 . 1.523(6) ?
C1 C2 . 1.538(6) ?
C2 H2A . 0.9800 ?
C2 H2B . 0.9800 ?
C2 H2C . 0.9800 ?
C3 H3A . 0.9800 ?
C3 H3B . 0.9800 ?
C3 H3C . 0.9800 ?
C4 C5 . 1.511(6) ?
C4 H4A . 0.9900 ?
C4 H4B . 0.9900 ?
C5 H5A . 0.9900 ?
C5 H5B . 0.9900 ?

loop_
_geom_hbond_atom_site_label_D
_geom_hbond_atom_site_label_H
_geom_hbond_atom_site_label_A
_geom_hbond_site_symmetry_A
_geom_hbond_distance_DH
_geom_hbond_distance_HA
_geom_hbond_distance_DA
_geom_hbond_angle_DHA
N1 H1N Cl1 2_565 0.86(5) 2.48(5) 3.326(4) 169(4)
N2 H21N O3 2_565 0.96(5) 1.98(5) 2.937(5) 177(4)
N2 H22N Cl1 2_665 0.76(5) 2.68(5) 3.365(4) 151(4)
O3 H3O O2 2_566 0.77(3) 1.75(3) 2.509(4) 168(6)
O4 H41O O2 2_666 0.79(5) 2.14(6) 2.911(5) 166(5)
O4 H42O O1 . 0.79(6) 2.08(6) 2.854(5) 167(5)

loop_
_geom_torsion_atom_site_label_1
_geom_torsion_atom_site_label_2
_geom_torsion_atom_site_label_3
_geom_torsion_atom_site_label_4
_geom_torsion_site_symmetry_1
_geom_torsion_site_symmetry_2
_geom_torsion_site_symmetry_3
_geom_torsion_site_symmetry_4
_geom_torsion
_geom_torsion_publ_flag
N2 Pd1 N1 C4 . . . . -18.0(3) ?
O1 Pd1 N1 C4 . . . . 157.8(3) ?
N2 Pd1 N1 C1 . . . . -148.9(3) ?
O1 Pd1 N1 C1 . . . . 26.9(3) ?
N1 Pd1 N2 C5 . . . . -10.8(3) ?
Cl1 Pd1 N2 C5 . . . . 168.3(3) ?
O2 P1 O1 Pd1 . . . . -149.06(16) ?
O3 P1 O1 Pd1 . . . . 84.75(19) ?
C1 P1 O1 Pd1 . . . . -26.4(2) ?
N1 Pd1 O1 P1 . . . . 3.43(18) ?
Cl1 Pd1 O1 P1 . . . . -175.86(15) ?
C4 N1 C1 C3 . . . . 71.7(5) ?
Pd1 N1 C1 C3 . . . . -163.6(3) ?
C4 N1 C1 C2 . . . . -52.6(5) ?
Pd1 N1 C1 C2 . . . . 72.2(4) ?
C4 N1 C1 P1 . . . . -168.6(3) ?
Pd1 N1 C1 P1 . . . . -43.9(3) ?
O2 P1 C1 N1 . . . . 170.2(2) ?
O1 P1 C1 N1 . . . . 45.4(3) ?
O3 P1 C1 N1 . . . . -68.2(3) ?
O2 P1 C1 C3 . . . . -70.8(3) ?
O1 P1 C1 C3 . . . . 164.3(3) ?
O3 P1 C1 C3 . . . . 50.7(3) ?
O2 P1 C1 C2 . . . . 53.2(3) ?
O1 P1 C1 C2 . . . . -71.6(3) ?
O3 P1 C1 C2 . . . . 174.8(3) ?
C1 N1 C4 C5 . . . . 168.9(3) ?
Pd1 N1 C4 C5 . . . . 42.4(4) ?
Pd1 N2 C5 C4 . . . . 37.5(4) ?
N1 C4 C5 N2 . . . . -53.3(4) ?
